data_4511386
loop_
_publ_author_name
'Dias, Sara S. P.'
'Andr\'e, V\^ania'
'K\/lak, Julia'
'Duarte, M. Teresa'
'Kirillov, Alexander M.'

_publ_section_title
;
 Topological Diversity of Supramolecular Networks Constructed from
 Copper(II) Aminoalcohol Blocks and 2,6-Naphthalenedicarboxylate Linkers:
 Self-Assembly Synthesis, Structural Features, and Magnetic Properties
;
_journal_issue 7
_journal_name_full 'Crystal Growth &amp; Design'
_journal_page_first 3398
_journal_paper_doi 10.1021/cg500716d
_journal_volume 14
_journal_year 2014
_chemical_formula_sum 'C11 H17 Cu N O5'
_chemical_formula_weight 306.80
_chemical_name_systematic
;
 ?
;
_space_group_IT_number 14
_symmetry_cell_setting monoclinic
_symmetry_space_group_name_Hall '-P 2ybc'
_symmetry_space_group_name_H-M 'P 1 21/c 1'
_atom_sites_solution_hydrogens geom
_atom_sites_solution_primary direct
_atom_sites_solution_secondary difmap
_audit_creation_method SHELXL-97
_cell_angle_alpha 90.00
_cell_angle_beta 100.350(2)
_cell_angle_gamma 90.00
_cell_formula_units_Z 4
_cell_length_a 12.1134(10)
_cell_length_b 9.2965(8)
_cell_length_c 12.0316(10)
_cell_measurement_temperature 273(2)
_cell_volume 1332.86(19)
_computing_cell_refinement 'BRUKER SMART (Bruker, 2005)'
_computing_data_collection 'BRUKER APEX2 (Bruker, 2005)'
_computing_data_reduction 'BRUKER SAINT (Bruker, 2005)'
_computing_molecular_graphics 'ORTEP 3.2 (Farrugia, 1997) and Mercury 2.3'
_computing_structure_refinement 'SHELXL-97 (Sheldrick, 2008)'
_computing_structure_solution 'SIR 97 (Altomare et al, 1999)'
_diffrn_ambient_temperature 273(2)
_diffrn_measured_fraction_theta_full 0.987
_diffrn_measured_fraction_theta_max 0.987
_diffrn_measurement_device_type 'Bruker APEX-II CCD area detector'
_diffrn_measurement_method 'phi and omega scans'
_diffrn_radiation_monochromator graphite
_diffrn_radiation_source 'fine-focus sealed tube'
_diffrn_radiation_type MoK\a
_diffrn_radiation_wavelength 0.71073
_diffrn_reflns_av_R_equivalents 0.0642
_diffrn_reflns_av_sigmaI/netI 0.0353
_diffrn_reflns_limit_h_max 17
_diffrn_reflns_limit_h_min -16
_diffrn_reflns_limit_k_max 12
_diffrn_reflns_limit_k_min -13
_diffrn_reflns_limit_l_max 16
_diffrn_reflns_limit_l_min -16
_diffrn_reflns_number 31544
_diffrn_reflns_theta_full 30.01
_diffrn_reflns_theta_max 30.01
_diffrn_reflns_theta_min 3.42
_exptl_absorpt_coefficient_mu 1.650
_exptl_absorpt_correction_T_max 0.8523
_exptl_absorpt_correction_T_min 0.7337
_exptl_absorpt_correction_type multi-scan
_exptl_absorpt_process_details 'SADABS (Bruker,2005)'
_exptl_crystal_colour blue
_exptl_crystal_density_diffrn 1.529
_exptl_crystal_density_method 'not measured'
_exptl_crystal_description block
_exptl_crystal_F_000 636
_exptl_crystal_size_max 0.20
_exptl_crystal_size_mid 0.18
_exptl_crystal_size_min 0.10
_refine_diff_density_max 0.597
_refine_diff_density_min -0.294
_refine_diff_density_rms 0.088
_refine_ls_extinction_method none
_refine_ls_goodness_of_fit_ref 1.054
_refine_ls_hydrogen_treatment mixed
_refine_ls_matrix_type full
_refine_ls_number_parameters 175
_refine_ls_number_reflns 3840
_refine_ls_number_restraints 2
_refine_ls_restrained_S_all 1.056
_refine_ls_R_factor_all 0.0637
_refine_ls_R_factor_gt 0.0398
_refine_ls_shift/su_max 0.000
_refine_ls_shift/su_mean 0.000
_refine_ls_structure_factor_coef Fsqd
_refine_ls_weighting_details 'calc w=1/[\s^2^(Fo^2^)+(0.0561P)^2^+0.6622P] where P=(Fo^2^+2Fc^2^)/3'
_refine_ls_weighting_scheme calc
_refine_ls_wR_factor_gt 0.0978
_refine_ls_wR_factor_ref 0.1120
_reflns_number_gt 2862
_reflns_number_total 3840
_reflns_threshold_expression >2\s(I)
_cod_data_source_file Compound2.cif
_cod_data_source_block spd059dp21c
_cod_depositor_comments
;
The following automatic conversions were performed:

'_symmetry_cell_setting' value 'Monoclinic' changed to 'monoclinic'
according to
/usr/data/users/saulius/crontab/automatic-downloads/rss-feeds/ACS/lib/dictionaries/cif_core.dic
dictionary named 'cif_core.dic' version 2.4.2 from 2011-04-26.

Automatic conversion script
Id: cif_fix_values 2281 2013-09-26 08:29:07Z andrius 

 Adding full bibliography for 4511386--4511389.cif.
;
_cod_original_sg_symbol_H-M P21/c
_cod_database_code 4511386

loop_
_symmetry_equiv_pos_as_xyz
'x, y, z'
'-x, y+1/2, -z+1/2'
'-x, -y, -z'
'x, -y-1/2, z-1/2'

loop_
_atom_site_label
_atom_site_type_symbol
_atom_site_fract_x
_atom_site_fract_y
_atom_site_fract_z
_atom_site_U_iso_or_equiv
_atom_site_adp_type
_atom_site_occupancy
_atom_site_symmetry_multiplicity
_atom_site_calc_flag
_atom_site_refinement_flags
C1 C 0.22390(17) 0.2108(2) 0.43492(19) 0.0333(4) Uani 1 1 d .
C2 C 0.13406(16) 0.3206(2) 0.44026(18) 0.0309(4) Uani 1 1 d .
C3 C 0.11751(16) 0.3720(2) 0.54296(18) 0.0320(4) Uani 1 1 d .
H6 H 0.1623 0.3385 0.6088 0.038 Uiso 1 1 calc R
C4 C 0.03376(17) 0.4747(2) 0.55018(17) 0.0299(4) Uani 1 1 d .
C5 C 0.01619(19) 0.5307(3) 0.65572(19) 0.0379(5) Uani 1 1 d .
H7 H 0.0607 0.4990 0.7224 0.046 Uiso 1 1 calc R
C6 C -0.06528(19) 0.6306(3) 0.65979(19) 0.0382(5) Uani 1 1 d .
H5 H -0.0757 0.6669 0.7292 0.046 Uiso 1 1 calc R
C7 C 0.5493(2) 0.2636(3) 0.4704(2) 0.0452(6) Uani 1 1 d .
H1A H 0.5264 0.3362 0.5195 0.054 Uiso 1 1 calc R
H1B H 0.5123 0.2834 0.3935 0.054 Uiso 1 1 calc R
C8 C 0.3244(3) -0.2673(3) 0.5218(3) 0.0585(7) Uani 1 1 d .
H2A H 0.2882 -0.2745 0.4433 0.070 Uiso 1 1 calc R
H2B H 0.3036 -0.3511 0.5614 0.070 Uiso 1 1 calc R
C9 C 0.3079(3) -0.1490(4) 0.6993(2) 0.0600(8) Uani 1 1 d .
H9A H 0.2429 -0.1918 0.7229 0.072 Uiso 1 1 calc R
H9B H 0.3713 -0.2126 0.7226 0.072 Uiso 1 1 calc R
C10 C 0.3316(3) -0.0084(4) 0.7558(2) 0.0608(8) Uani 1 1 d .
H8A H 0.2672 0.0544 0.7349 0.073 Uiso 1 1 calc R
H8B H 0.3439 -0.0218 0.8371 0.073 Uiso 1 1 calc R
C11 C 0.1650(2) -0.1117(4) 0.5315(3) 0.0717(10) Uani 1 1 d .
H11A H 0.1418 -0.0256 0.5649 0.108 Uiso 1 1 calc R
H11B H 0.1235 -0.1922 0.5524 0.108 Uiso 1 1 calc R
H11C H 0.1511 -0.1019 0.4508 0.108 Uiso 1 1 calc R
N1 N 0.28627(17) -0.1354(2) 0.57225(18) 0.0413(4) Uani 1 1 d .
O1 O 0.23040(14) 0.1521(2) 0.34452(14) 0.0472(4) Uani 1 1 d .
O2 O 0.28833(13) 0.18507(19) 0.52925(14) 0.0408(4) Uani 1 1 d .
O1W O 0.61500(18) -0.0934(3) 0.79934(19) 0.0581(5) Uani 1 1 d D
O3 O 0.52019(16) 0.1299(2) 0.5025(2) 0.0616(6) Uani 1 1 d .
O4 O 0.42602(19) 0.0559(2) 0.72559(17) 0.0533(5) Uani 1 1 d .
Cu1 Cu 0.38952(2) 0.02581(3) 0.52998(2) 0.03453(11) Uani 1 1 d .
H1W H 0.624(3) -0.161(3) 0.845(3) 0.090(13) Uiso 1 1 d D
H2W H 0.658(3) -0.111(4) 0.752(3) 0.084(13) Uiso 1 1 d D
H001 H 0.472(4) 0.006(4) 0.750(4) 0.086(15) Uiso 1 1 d .

loop_
_atom_site_aniso_label
_atom_site_aniso_U_11
_atom_site_aniso_U_22
_atom_site_aniso_U_33
_atom_site_aniso_U_23
_atom_site_aniso_U_13
_atom_site_aniso_U_12
C1 0.0255(10) 0.0335(11) 0.0417(11) 0.0015(9) 0.0082(8) 0.0092(8)
C2 0.0235(9) 0.0320(11) 0.0380(11) 0.0037(8) 0.0073(8) 0.0096(8)
C3 0.0256(10) 0.0365(11) 0.0328(10) 0.0043(8) 0.0018(8) 0.0115(8)
C4 0.0228(9) 0.0354(11) 0.0308(10) 0.0023(8) 0.0026(8) 0.0104(8)
C5 0.0347(11) 0.0475(14) 0.0301(10) 0.0034(9) 0.0017(9) 0.0187(10)
C6 0.0364(11) 0.0471(14) 0.0314(11) -0.0006(9) 0.0067(9) 0.0169(10)
C7 0.0502(15) 0.0277(12) 0.0591(15) 0.0003(10) 0.0133(12) 0.0069(10)
C8 0.0593(18) 0.0458(16) 0.0738(19) -0.0135(14) 0.0211(15) -0.0094(13)
C9 0.070(2) 0.0611(19) 0.0530(16) 0.0143(14) 0.0233(14) -0.0023(15)
C10 0.070(2) 0.076(2) 0.0387(14) -0.0015(13) 0.0172(14) 0.0149(17)
C11 0.0388(15) 0.076(2) 0.100(3) 0.0085(19) 0.0098(15) -0.0054(15)
N1 0.0352(10) 0.0429(11) 0.0468(11) -0.0007(9) 0.0103(8) -0.0014(9)
O1 0.0426(9) 0.0553(11) 0.0430(9) -0.0095(8) 0.0057(7) 0.0209(8)
O2 0.0361(8) 0.0456(10) 0.0398(8) 0.0014(7) 0.0046(7) 0.0247(7)
O1W 0.0527(12) 0.0669(15) 0.0560(12) 0.0110(11) 0.0130(10) 0.0201(10)
O3 0.0491(11) 0.0325(9) 0.1150(18) 0.0218(10) 0.0464(12) 0.0175(8)
O4 0.0565(12) 0.0527(12) 0.0464(10) -0.0008(9) -0.0026(9) 0.0113(10)
Cu1 0.02998(16) 0.03241(17) 0.04376(18) 0.00783(11) 0.01351(11) 0.01382(10)

loop_
_atom_type_symbol
_atom_type_description
_atom_type_scat_dispersion_real
_atom_type_scat_dispersion_imag
_atom_type_scat_source
C C 0.0033 0.0016 'International Tables Vol C Tables 4.2.6.8 and 6.1.1.4'
H H 0.0000 0.0000 'International Tables Vol C Tables 4.2.6.8 and 6.1.1.4'
N N 0.0061 0.0033 'International Tables Vol C Tables 4.2.6.8 and 6.1.1.4'
O O 0.0106 0.0060 'International Tables Vol C Tables 4.2.6.8 and 6.1.1.4'
Cu Cu 0.3201 1.2651 'International Tables Vol C Tables 4.2.6.8 and 6.1.1.4'

loop_
_geom_angle_atom_site_label_1
_geom_angle_atom_site_label_2
_geom_angle_atom_site_label_3
_geom_angle
_geom_angle_site_symmetry_1
_geom_angle_site_symmetry_3
O1 C1 O2 125.09(19) . .
O1 C1 C2 120.03(19) . .
O2 C1 C2 114.88(19) . .
C3 C2 C6 119.77(18) . 3_566
C3 C2 C1 119.96(18) . .
C6 C2 C1 120.26(19) 3_566 .
C2 C3 C4 121.02(19) . .
C2 C3 H6 119.5 . .
C4 C3 H6 119.5 . .
C3 C4 C4 119.1(2) . 3_566
C3 C4 C5 121.90(18) . .
C4 C4 C5 119.0(2) 3_566 .
C6 C5 C4 120.5(2) . .
C6 C5 H7 119.8 . .
C4 C5 H7 119.8 . .
C5 C6 C2 120.6(2) . 3_566
C5 C6 H5 119.7 . .
C2 C6 H5 119.7 3_566 .
O3 C7 C8 108.2(2) . 3_656
O3 C7 H1A 110.1 . .
C8 C7 H1A 110.1 3_656 .
O3 C7 H1B 110.1 . .
C8 C7 H1B 110.1 3_656 .
H1A C7 H1B 108.4 . .
N1 C8 C7 110.0(2) . 3_656
N1 C8 H2A 109.7 . .
C7 C8 H2A 109.7 3_656 .
N1 C8 H2B 109.7 . .
C7 C8 H2B 109.7 3_656 .
H2A C8 H2B 108.2 . .
C10 C9 N1 112.1(2) . .
C10 C9 H9A 109.2 . .
N1 C9 H9A 109.2 . .
C10 C9 H9B 109.2 . .
N1 C9 H9B 109.2 . .
H9A C9 H9B 107.9 . .
O4 C10 C9 111.1(2) . .
O4 C10 H8A 109.4 . .
C9 C10 H8A 109.4 . .
O4 C10 H8B 109.4 . .
C9 C10 H8B 109.4 . .
H8A C10 H8B 108.0 . .
N1 C11 H11A 109.5 . .
N1 C11 H11B 109.5 . .
H11A C11 H11B 109.5 . .
N1 C11 H11C 109.5 . .
H11A C11 H11C 109.5 . .
H11B C11 H11C 109.5 . .
C11 N1 C8 110.6(2) . .
C11 N1 C9 109.3(2) . .
C8 N1 C9 109.6(2) . .
C11 N1 Cu1 114.71(19) . .
C8 N1 Cu1 104.61(15) . .
C9 N1 Cu1 107.83(17) . .
C1 O2 Cu1 115.81(14) . .
H1W O1W H2W 106(4) . .
C7 O3 Cu1 116.62(15) . 3_656
C7 O3 Cu1 139.85(16) . .
Cu1 O3 Cu1 99.98(9) 3_656 .
C10 O4 Cu1 101.28(16) . .
C10 O4 H001 102(3) . .
Cu1 O4 H001 109(4) . .
O3 Cu1 O2 168.03(9) 3_656 .
O3 Cu1 O3 80.02(9) 3_656 .
O2 Cu1 O3 98.90(7) . .
O3 Cu1 N1 83.94(9) 3_656 .
O2 Cu1 N1 98.38(8) . .
O3 Cu1 N1 162.21(8) . .
O3 Cu1 O4 106.72(9) 3_656 .
O2 Cu1 O4 85.25(7) . .
O3 Cu1 O4 95.74(10) . .
N1 Cu1 O4 81.52(8) . .
O3 Cu1 Cu1 40.47(6) 3_656 3_656
O2 Cu1 Cu1 137.26(6) . 3_656
O3 Cu1 Cu1 39.54(5) . 3_656
N1 Cu1 Cu1 124.01(6) . 3_656
O4 Cu1 Cu1 104.59(6) . 3_656

loop_
_geom_bond_atom_site_label_1
_geom_bond_atom_site_label_2
_geom_bond_distance
_geom_bond_site_symmetry_2
C1 O1 1.232(3) .
C1 O2 1.279(3) .
C1 C2 1.501(3) .
C2 C3 1.373(3) .
C2 C6 1.410(3) 3_566
C3 C4 1.407(3) .
C3 H6 0.9300 .
C4 C4 1.412(4) 3_566
C4 C5 1.424(3) .
C5 C6 1.362(3) .
C5 H7 0.9300 .
C6 C2 1.410(3) 3_566
C6 H5 0.9300 .
C7 O3 1.367(3) .
C7 C8 1.515(4) 3_656
C7 H1A 0.9700 .
C7 H1B 0.9700 .
C8 N1 1.479(3) .
C8 C7 1.515(4) 3_656
C8 H2A 0.9700 .
C8 H2B 0.9700 .
C9 C10 1.477(5) .
C9 N1 1.509(3) .
C9 H9A 0.9700 .
C9 H9B 0.9700 .
C10 O4 1.396(4) .
C10 H8A 0.9700 .
C10 H8B 0.9700 .
C11 N1 1.479(4) .
C11 H11A 0.9600 .
C11 H11B 0.9600 .
C11 H11C 0.9600 .
N1 Cu1 2.073(2) .
O2 Cu1 1.9211(15) .
O1W H1W 0.835(19) .
O1W H2W 0.856(18) .
O3 Cu1 1.8968(17) 3_656
O3 Cu1 1.9338(19) .
O4 Cu1 2.332(2) .
O4 H001 0.74(4) .
Cu1 O3 1.8968(17) 3_656
Cu1 Cu1 2.9341(5) 3_656

loop_
_geom_torsion_atom_site_label_1
_geom_torsion_atom_site_label_2
_geom_torsion_atom_site_label_3
_geom_torsion_atom_site_label_4
_geom_torsion
_geom_torsion_site_symmetry_1
_geom_torsion_site_symmetry_4
O1 C1 C2 C3 171.5(2) . .
O2 C1 C2 C3 -7.7(3) . .
O1 C1 C2 C6 -7.5(3) . 3_566
O2 C1 C2 C6 173.3(2) . 3_566
C6 C2 C3 C4 -0.9(4) 3_566 .
C1 C2 C3 C4 -179.9(2) . .
C2 C3 C4 C4 -0.1(4) . 3_566
C2 C3 C4 C5 -179.2(2) . .
C3 C4 C5 C6 179.7(2) . .
C4 C4 C5 C6 0.7(4) 3_566 .
C4 C5 C6 C2 0.4(4) . 3_566
N1 C9 C10 O4 -59.9(3) . .
C7 C8 N1 C11 160.2(3) 3_656 .
C7 C8 N1 C9 -79.2(3) 3_656 .
C7 C8 N1 Cu1 36.2(3) 3_656 .
C10 C9 N1 C11 -89.7(3) . .
C10 C9 N1 C8 148.9(3) . .
C10 C9 N1 Cu1 35.6(3) . .
O1 C1 O2 Cu1 -8.0(3) . .
C2 C1 O2 Cu1 171.19(14) . .
C8 C7 O3 Cu1 -31.7(3) 3_656 3_656
C8 C7 O3 Cu1 174.8(2) 3_656 .
C9 C10 O4 Cu1 46.7(3) . .
C1 O2 Cu1 O3 11.0(5) . 3_656
C1 O2 Cu1 O3 94.83(18) . .
C1 O2 Cu1 N1 -89.40(17) . .
C1 O2 Cu1 O4 -170.09(18) . .
C1 O2 Cu1 Cu1 83.50(18) . 3_656
C7 O3 Cu1 O3 156.1(4) . 3_656
Cu1 O3 Cu1 O3 0.0 3_656 3_656
C7 O3 Cu1 O2 -11.8(3) . .
Cu1 O3 Cu1 O2 -167.91(9) 3_656 .
C7 O3 Cu1 N1 -178.0(3) . .
Cu1 O3 Cu1 N1 25.9(4) 3_656 .
C7 O3 Cu1 O4 -97.9(3) . .
Cu1 O3 Cu1 O4 106.02(10) 3_656 .
C7 O3 Cu1 Cu1 156.1(4) . 3_656
C11 N1 Cu1 O3 -137.4(2) . 3_656
C8 N1 Cu1 O3 -15.97(19) . 3_656
C9 N1 Cu1 O3 100.67(19) . 3_656
C11 N1 Cu1 O2 30.8(2) . .
C8 N1 Cu1 O2 152.19(18) . .
C9 N1 Cu1 O2 -91.17(18) . .
C11 N1 Cu1 O3 -163.0(3) . .
C8 N1 Cu1 O3 -41.6(4) . .
C9 N1 Cu1 O3 75.0(4) . .
C11 N1 Cu1 O4 114.7(2) . .
C8 N1 Cu1 O4 -123.93(19) . .
C9 N1 Cu1 O4 -7.29(17) . .
C11 N1 Cu1 Cu1 -143.4(2) . 3_656
C8 N1 Cu1 Cu1 -22.0(2) . 3_656
C9 N1 Cu1 Cu1 94.64(17) . 3_656
C10 O4 Cu1 O3 -102.31(19) . 3_656
C10 O4 Cu1 O2 77.92(19) . .
C10 O4 Cu1 O3 176.42(18) . .
C10 O4 Cu1 N1 -21.30(18) . .
C10 O4 Cu1 Cu1 -144.36(17) . 3_656
